data_2205761
loop_
_publ_author_name
'Hempel, Andrew'
'Camerman, Norman'
'Camerman, Arthur'
'Mastropaolo, Donald'

_publ_section_title
;
 Nafimidone monohydrate: an imidazole anticonvulsant
;
_journal_issue 5
_journal_name_full 'Acta Crystallographica Section E'
_journal_page_first o1387
_journal_page_last o1389
_journal_paper_doi 10.1107/S1600536805011487
_journal_volume 61
_journal_year 2005
_chemical_formula_iupac 'C15 H12 N2 O , H2 O'
_chemical_formula_moiety 'C15 H12 N2 O , H2 O'
_chemical_formula_sum 'C15 H14 N2 O2'
_chemical_formula_weight 254.28
_chemical_name_common 'Nafimidone monohydrate'
_chemical_name_systematic
;
2-(1H-imidazol-1-yl)-1-(2-naphthyl)ethanone monohydrate
;
_space_group_IT_number 14
_space_group_name_Hall '-P 2ybc'
_symmetry_cell_setting monoclinic
_symmetry_space_group_name_Hall '-P 2ybc'
_symmetry_space_group_name_H-M 'P 1 21/c 1'
_atom_sites_solution_hydrogens geom
_atom_sites_solution_primary direct
_atom_sites_solution_secondary difmap
_audit_creation_method SHELXL-97
_cell_angle_alpha 90.00
_cell_angle_beta 90.15(2)
_cell_angle_gamma 90.00
_cell_formula_units_Z 4
_cell_length_a 11.597(3)
_cell_length_b 14.213(3)
_cell_length_c 7.827(2)
_cell_measurement_reflns_used 32
_cell_measurement_temperature 294(2)
_cell_measurement_theta_max 49
_cell_measurement_theta_min 28
_cell_volume 1290.1(5)
_computing_cell_refinement 'Picker Operating Manual'
_computing_data_collection 'Picker Operating Manual (Picker, 1967)'
_computing_data_reduction 'DATRDN in the XRAY System (Stewart, 1978)'
_computing_molecular_graphics 'ORTEP-3 for Windows (Farrugia, 1997)'
_computing_publication_material SHELX97
_computing_structure_refinement 'SHELXL97 (Sheldrick, 1997)'
_computing_structure_solution 'SHELXS97 (Sheldrick, 1997)'
_diffrn_ambient_temperature 294(2)
_diffrn_measured_fraction_theta_full 0.999
_diffrn_measured_fraction_theta_max 0.999
_diffrn_measurement_device_type 'Picker FACS-1 four-circle'
_diffrn_measurement_method \q/2\q
_diffrn_radiation_monochromator 'Ni-filtered radiation'
_diffrn_radiation_source 'fine-focus sealed tube'
_diffrn_radiation_type CuK\a
_diffrn_radiation_wavelength 1.54178
_diffrn_reflns_av_R_equivalents 0.0076
_diffrn_reflns_av_sigmaI/netI 3.7354
_diffrn_reflns_limit_h_max 13
_diffrn_reflns_limit_h_min 0
_diffrn_reflns_limit_k_max 0
_diffrn_reflns_limit_k_min -16
_diffrn_reflns_limit_l_max 9
_diffrn_reflns_limit_l_min -9
_diffrn_reflns_number 2310
_diffrn_reflns_theta_full 65.00
_diffrn_reflns_theta_max 65.00
_diffrn_reflns_theta_min 3.81
_diffrn_standards_decay_% 0.9
_diffrn_standards_interval_count 100
_diffrn_standards_number 3
_exptl_absorpt_coefficient_mu 0.717
_exptl_absorpt_correction_T_max 0.961
_exptl_absorpt_correction_T_min 0.911
_exptl_absorpt_correction_type psi-scan
_exptl_absorpt_process_details '(North <i>et al.</i>, 1968)'
_exptl_crystal_colour colorless
_exptl_crystal_density_diffrn 1.309
_exptl_crystal_density_meas ?
_exptl_crystal_description needle
_exptl_crystal_F_000 536
_exptl_crystal_size_max 0.47
_exptl_crystal_size_mid 0.10
_exptl_crystal_size_min 0.06
_refine_diff_density_max 0.169
_refine_diff_density_min -0.139
_refine_ls_extinction_coef 0.0035(8)
_refine_ls_extinction_expression Fc^*^=kFc[1+0.001xFc^2^\l^3^/sin(2\q)]^-1/4^
_refine_ls_extinction_method 'SHELXL97 (Sheldrick, 1997)'
_refine_ls_goodness_of_fit_ref 0.917
_refine_ls_hydrogen_treatment mixed
_refine_ls_matrix_type full
_refine_ls_number_parameters 181
_refine_ls_number_reflns 2197
_refine_ls_number_restraints 0
_refine_ls_restrained_S_all 0.917
_refine_ls_R_factor_all 0.1044
_refine_ls_R_factor_gt 0.0550
_refine_ls_shift/su_max 0.000
_refine_ls_shift/su_mean 0.000
_refine_ls_structure_factor_coef Fsqd
_refine_ls_weighting_details 'calc w = 1/[\s^2^(Fo^2^)+(0.0477P)^2^] where P=(Fo^2^+2Fc^2^)/3'
_refine_ls_weighting_scheme calc
_refine_ls_wR_factor_gt 0.1517
_refine_ls_wR_factor_ref 0.1743
_reflns_number_gt 1328
_reflns_number_total 2197
_reflns_threshold_expression I>2\s(I)
_cod_data_source_file lh6406.cif
_cod_data_source_block I
_cod_depositor_comments
;
The following automatic conversions were performed:
'_symmetry_cell_setting' value 'Monoclinic' changed to 'monoclinic'
according to '/home/saulius/struct/CIF-dictionaries/cif_core.dic'
dictionary named 'cif_core.dic' version 2.4.1 from 2010-06-29.

Automatic conversion script
Id: cif_fix_enum 1527 2010-12-29 10:47:43Z saulius 

The following automatic conversions were performed:

'_symmetry_cell_setting' value 'Monoclinic' changed to 'monoclinic'
according to /home/saulius/struct/CIF-dictionaries/cif_core.dic
dictionary named 'cif_core.dic' version 2.4.1 from 2010-06-29.

Automatic conversion script
Id: cif_fix_values 1715 2011-07-08 13:25:40Z adriana 
;
_cod_original_sg_symbol_H-M 'P 21 /c'
_cod_database_code 2205761
_cod_database_fobs_code 2205761

loop_
_symmetry_equiv_pos_as_xyz
'x, y, z'
'x, -y+1/2, z+1/2'
'-x, -y, -z'
'-x, y-1/2, -z-1/2'

loop_
_atom_site_label
_atom_site_fract_x
_atom_site_fract_y
_atom_site_fract_z
_atom_site_U_iso_or_equiv
_atom_site_adp_type
_atom_site_calc_flag
_atom_site_refinement_flags
_atom_site_occupancy
_atom_site_type_symbol
C1 0.4132(2) 0.62187(19) -0.0803(3) 0.0556(7) Uani d . 1 C
H1 0.3480 0.6143 -0.1485 0.080(3) Uiso calc R 1 H
C2 0.4002(2) 0.64163(19) 0.0896(3) 0.0548(7) Uani d . 1 C
C3 0.4995(3) 0.6556(2) 0.1930(4) 0.0609(8) Uani d . 1 C
H3 0.4911 0.6706 0.3080 0.080(3) Uiso calc R 1 H
C4 0.6067(2) 0.6473(2) 0.1250(4) 0.0622(8) Uani d . 1 C
H4 0.6709 0.6556 0.1948 0.080(3) Uiso calc R 1 H
C5 0.7327(3) 0.6173(2) -0.1247(4) 0.0705(9) Uani d . 1 C
H5 0.7984 0.6249 -0.0577 0.080(3) Uiso calc R 1 H
C6 0.7436(3) 0.5977(2) -0.2936(4) 0.0742(9) Uani d . 1 C
H6 0.8167 0.5929 -0.3413 0.080(3) Uiso calc R 1 H
C7 0.6461(3) 0.5847(2) -0.3969(4) 0.0735(9) Uani d . 1 C
H7 0.6548 0.5712 -0.5125 0.080(3) Uiso calc R 1 H
C8 0.5390(3) 0.5918(2) -0.3286(4) 0.0657(8) Uani d . 1 C
H8 0.4747 0.5828 -0.3979 0.080(3) Uiso calc R 1 H
C9 0.5239(2) 0.61274(18) -0.1542(3) 0.0529(7) Uani d . 1 C
C10 0.6224(2) 0.62625(19) -0.0492(4) 0.0564(7) Uani d . 1 C
N11 0.0735(2) 0.64095(18) 0.1539(3) 0.0608(7) Uani d . 1 N
C12 0.0173(3) 0.5630(2) 0.2030(4) 0.0737(9) Uani d . 1 C
H12 0.0403 0.5025 0.1734 0.080(3) Uiso calc R 1 H
N13 -0.0729(2) 0.5812(2) 0.2969(4) 0.0777(8) Uani d . 1 N
C14 -0.0748(3) 0.6760(3) 0.3081(4) 0.0735(9) Uani d . 1 C
H14 -0.1300 0.7102 0.3677 0.080(3) Uiso calc R 1 H
C15 0.0137(3) 0.7145(2) 0.2218(4) 0.0689(9) Uani d . 1 C
H15 0.0306 0.7781 0.2108 0.080(3) Uiso calc R 1 H
C16 0.2854(2) 0.64984(19) 0.1712(3) 0.0556(7) Uani d . 1 C
C17 0.1795(3) 0.6448(3) 0.0574(4) 0.0720(9) Uani d . 1 C
H17A 0.1779 0.6995 -0.0166 0.080(3) Uiso calc R 1 H
H17B 0.1847 0.5893 -0.0145 0.080(3) Uiso calc R 1 H
O18 0.27471(18) 0.66121(15) 0.3234(2) 0.0735(7) Uani d . 1 O
O19 0.1823(3) 0.5938(2) 0.6438(3) 0.0899(9) Uani d . 1 O
H191 0.196(5) 0.608(4) 0.550(7) 0.161(15) Uiso d . 1 H
H192 0.148(4) 0.527(4) 0.644(6) 0.161(15) Uiso d . 1 H

loop_
_atom_site_aniso_label
_atom_site_aniso_U_11
_atom_site_aniso_U_22
_atom_site_aniso_U_33
_atom_site_aniso_U_12
_atom_site_aniso_U_13
_atom_site_aniso_U_23
C1 0.0561(17) 0.0543(17) 0.0563(16) -0.0026(13) -0.0003(13) 0.0029(12)
C2 0.0562(17) 0.0543(16) 0.0538(16) -0.0064(13) 0.0042(13) 0.0037(12)
C3 0.0630(18) 0.0660(19) 0.0538(16) -0.0038(15) -0.0024(13) -0.0035(14)
C4 0.0497(17) 0.075(2) 0.0621(17) -0.0041(14) -0.0036(13) 0.0017(15)
C5 0.0562(18) 0.080(2) 0.075(2) -0.0006(16) 0.0016(15) 0.0101(16)
C6 0.071(2) 0.078(2) 0.074(2) 0.0057(17) 0.0225(17) 0.0112(17)
C7 0.076(2) 0.087(2) 0.0576(18) 0.0083(18) 0.0121(17) -0.0004(15)
C8 0.0650(19) 0.075(2) 0.0573(17) 0.0005(15) 0.0075(15) -0.0032(14)
C9 0.0538(16) 0.0498(16) 0.0551(16) -0.0036(12) 0.0030(13) 0.0029(11)
C10 0.0560(17) 0.0540(16) 0.0592(16) -0.0054(13) 0.0038(13) 0.0071(13)
N11 0.0522(14) 0.0758(17) 0.0543(14) 0.0006(12) 0.0057(11) -0.0020(12)
C12 0.062(2) 0.069(2) 0.090(2) 0.0033(17) 0.0062(18) 0.0025(18)
N13 0.0606(17) 0.083(2) 0.089(2) -0.0008(15) 0.0150(14) 0.0070(15)
C14 0.0598(19) 0.087(2) 0.073(2) 0.0096(18) 0.0079(16) -0.0027(18)
C15 0.068(2) 0.066(2) 0.073(2) 0.0049(16) 0.0059(16) -0.0014(15)
C16 0.0585(17) 0.0568(18) 0.0514(16) -0.0047(13) 0.0088(13) -0.0015(13)
C17 0.0577(18) 0.099(3) 0.0593(17) 0.0001(17) 0.0093(14) -0.0019(16)
O18 0.0743(14) 0.0938(17) 0.0524(12) -0.0030(12) 0.0075(10) -0.0040(11)
O19 0.108(2) 0.095(2) 0.0672(15) -0.0197(16) 0.0179(14) -0.0077(13)

loop_
_atom_type_symbol
_atom_type_description
_atom_type_scat_dispersion_real
_atom_type_scat_dispersion_imag
_atom_type_scat_source
C C 0.0181 0.0091 'International Tables Vol C Tables 4.2.6.8 and 6.1.1.4'
H H 0.0000 0.0000 'International Tables Vol C Tables 4.2.6.8 and 6.1.1.4'
N N 0.0311 0.0180 'International Tables Vol C Tables 4.2.6.8 and 6.1.1.4'
O O 0.0492 0.0322 'International Tables Vol C Tables 4.2.6.8 and 6.1.1.4'

loop_
_geom_angle_atom_site_label_1
_geom_angle_atom_site_label_2
_geom_angle_atom_site_label_3
_geom_angle_site_symmetry_1
_geom_angle
C2 C1 C9 . 121.2(3)
C2 C1 H1 . 119.4
C9 C1 H1 . 119.4
C1 C2 C3 . 119.4(3)
C1 C2 C16 . 122.4(3)
C3 C2 C16 . 118.1(2)
C4 C3 C2 . 120.4(3)
C4 C3 H3 . 119.8
C2 C3 H3 . 119.8
C3 C4 C10 . 121.3(3)
C3 C4 H4 . 119.4
C10 C4 H4 . 119.4
C6 C5 C10 . 120.7(3)
C6 C5 H5 . 119.6
C10 C5 H5 . 119.6
C5 C6 C7 . 120.8(3)
C5 C6 H6 . 119.6
C7 C6 H6 . 119.6
C8 C7 C6 . 120.0(3)
C8 C7 H7 . 120.0
C6 C7 H7 . 120.0
C7 C8 C9 . 120.9(3)
C7 C8 H8 . 119.5
C9 C8 H8 . 119.5
C8 C9 C1 . 122.0(3)
C8 C9 C10 . 119.2(3)
C1 C9 C10 . 118.8(2)
C4 C10 C5 . 122.8(3)
C4 C10 C9 . 118.9(3)
C5 C10 C9 . 118.3(3)
C12 N11 C15 . 105.9(3)
C12 N11 C17 . 126.5(3)
C15 N11 C17 . 127.5(3)
N13 C12 N11 . 112.9(3)
N13 C12 H12 . 123.6
N11 C12 H12 . 123.6
C12 N13 C14 . 104.3(3)
C15 C14 N13 . 111.1(3)
C15 C14 H14 . 124.4
N13 C14 H14 . 124.4
C14 C15 N11 . 105.9(3)
C14 C15 H15 . 127.1
N11 C15 H15 . 127.1
O18 C16 C2 1 122.0(3)
O18 C16 C2 . 122.0(3)
O18 C16 C17 1 120.0(3)
O18 C16 C17 . 120.0(3)
C2 C16 C17 . 118.0(2)
N11 C17 C16 . 112.6(2)
N11 C17 H17A . 109.1
C16 C17 H17A . 109.1
N11 C17 H17B . 109.1
C16 C17 H17B . 109.1
H17A C17 H17B . 107.8
H191 O19 H192 . 109(5)

loop_
_geom_bond_atom_site_label_1
_geom_bond_atom_site_label_2
_geom_bond_site_symmetry_2
_geom_bond_distance
C1 C2 . 1.367(4)
C1 C9 . 1.416(4)
C1 H1 . 0.9300
C2 C3 . 1.420(4)
C2 C16 . 1.482(4)
C3 C4 . 1.359(4)
C3 H3 . 0.9300
C4 C10 . 1.408(4)
C4 H4 . 0.9300
C5 C6 . 1.357(4)
C5 C10 . 1.416(4)
C5 H5 . 0.9300
C6 C7 . 1.401(5)
C6 H6 . 0.9300
C7 C8 . 1.358(4)
C7 H7 . 0.9300
C8 C9 . 1.408(4)
C8 H8 . 0.9300
C9 C10 . 1.418(4)
N11 C12 . 1.342(4)
N11 C15 . 1.363(4)
N11 C17 . 1.446(3)
C12 N13 . 1.307(4)
C12 H12 . 0.9300
N13 C14 . 1.351(4)
C14 C15 . 1.346(4)
C14 H14 . 0.9300
C15 H15 . 0.9300
C16 O18 1 1.209(3)
C16 O18 . 1.209(3)
C16 C17 . 1.517(4)
C17 H17A . 0.9700
C17 H17B . 0.9700
O19 H191 . 0.78(6)
O19 H192 . 1.02(5)

loop_
_geom_hbond_atom_site_label_D
_geom_hbond_atom_site_label_H
_geom_hbond_atom_site_label_A
_geom_hbond_site_symmetry_A
_geom_hbond_distance_DH
_geom_hbond_distance_HA
_geom_hbond_distance_DA
_geom_hbond_angle_DHA
O19 H191 O18 1 0.78(6) 2.13(6) 2.893(3) 165(6)
O19 H192 N13 3_566 1.02(5) 1.83(5) 2.830(4) 164(4)
C1 H1 O19 1_554 0.93 2.53 3.458(4) 175.1
C15 H15 O19 2_564 0.93 2.59 3.411(5) 147.9
C17 H17A O18 2_564 0.97 2.60 3.491(4) 153.0

loop_
_geom_torsion_atom_site_label_1
_geom_torsion_atom_site_label_2
_geom_torsion_atom_site_label_3
_geom_torsion_atom_site_label_4
_geom_torsion_site_symmetry_1
_geom_torsion_site_symmetry_4
_geom_torsion
C9 C1 C2 C3 . . 1.6(4)
C9 C1 C2 C16 . . -178.8(3)
C1 C2 C3 C4 . . -1.6(4)
C16 C2 C3 C4 . . 178.9(3)
C2 C3 C4 C10 . . 1.1(4)
C10 C5 C6 C7 . . -0.8(5)
C5 C6 C7 C8 . . 0.2(5)
C6 C7 C8 C9 . . 0.3(5)
C7 C8 C9 C1 . . 179.1(3)
C7 C8 C9 C10 . . -0.1(4)
C2 C1 C9 C8 . . 179.6(3)
C2 C1 C9 C10 . . -1.2(4)
C3 C4 C10 C5 . . 179.8(3)
C3 C4 C10 C9 . . -0.7(4)
C6 C5 C10 C4 . . -179.5(3)
C6 C5 C10 C9 . . 1.0(4)
C8 C9 C10 C4 . . 179.9(3)
C1 C9 C10 C4 . . 0.7(4)
C8 C9 C10 C5 . . -0.5(4)
C1 C9 C10 C5 . . -179.8(3)
C15 N11 C12 N13 . . -0.2(4)
C17 N11 C12 N13 . . 176.5(3)
N11 C12 N13 C14 . . 0.1(4)
C12 N13 C14 C15 . . -0.1(4)
N13 C14 C15 N11 . . 0.0(4)
C12 N11 C15 C14 . . 0.1(3)
C17 N11 C15 C14 . . -176.5(3)
C1 C2 C16 O18 . 1 175.1(3)
C3 C2 C16 O18 . 1 -5.4(4)
C1 C2 C16 O18 . . 175.1(3)
C3 C2 C16 O18 . . -5.4(4)
C1 C2 C16 C17 . . -5.7(4)
C3 C2 C16 C17 . . 173.9(3)
C12 N11 C17 C16 . . -92.7(4)
C15 N11 C17 C16 . . 83.2(4)
O18 C16 C17 N11 1 . -8.5(4)
O18 C16 C17 N11 . . -8.5(4)
C2 C16 C17 N11 . . 172.2(3)
C2 C16 O18 O18 . 1 0.0(17)
C17 C16 O18 O18 . 1 0.0(16)
